data_7118018
loop_
_publ_author_name
'Aslam C. Shaikh'
'Dnyanesh S. Ranade'
'Shridhar Thorat'
'Arunava Maity'
'Prasad P. Kulkarni'
'Rajesh G. Gonnade'
'Parthapratim Munshi'
'Nitin T. Patil'

_publ_section_title
;
 Highly emissive organic solids with remarkably broad color tunability
 based on N,C-chelate, four-coordinate organoborons
;
_journal_name_full Chem.Commun.
_journal_page_first 16115
_journal_paper_doi 10.1039/C5cc06351e
_journal_volume 51
_journal_year 2015
_chemical_formula_moiety 'C25 H20 B N'
_chemical_formula_sum 'C25 H20 B N'
_chemical_formula_weight 345.23
_chemical_name_systematic
; 
 ? 
;
_space_group_IT_number 14
_symmetry_cell_setting monoclinic
_symmetry_space_group_name_Hall '-P 2yn'
_symmetry_space_group_name_H-M 'P 1 21/n 1'
_atom_sites_solution_hydrogens geom
_atom_sites_solution_primary direct
_atom_sites_solution_secondary difmap
_audit_creation_method SHELXL-97
_audit_update_record
;
2015-06-25 deposited with the CCDC.
2015-09-14 downloaded from the CCDC.
;
_cell_angle_alpha 90.00
_cell_angle_beta 92.128(3)
_cell_angle_gamma 90.00
_cell_formula_units_Z 4
_cell_length_a 13.9351(7)
_cell_length_b 9.0239(5)
_cell_length_c 14.1194(8)
_cell_measurement_reflns_used 9474
_cell_measurement_temperature 150(2)
_cell_measurement_theta_max 29.74
_cell_measurement_theta_min 2.68
_cell_volume 1774.28(17)
_computing_cell_refinement 'Bruker SAINT'
_computing_data_collection 'Bruker APEX2'
_computing_data_reduction 'Bruker SAINT'
_computing_molecular_graphics 'Bruker SHELXTL'
_computing_publication_material 'Bruker SHELXTL'
_computing_structure_refinement 'SHELXL-97 (Sheldrick, 2008)'
_computing_structure_solution 'SHELXS-97 (Sheldrick, 2008)'
_diffrn_ambient_temperature 150(2)
_diffrn_measured_fraction_theta_full 0.995
_diffrn_measured_fraction_theta_max 0.995
_diffrn_measurement_device_type 'Bruker APEX-II CCD'
_diffrn_measurement_method '\f and \w scans'
_diffrn_radiation_monochromator graphite
_diffrn_radiation_source 'fine-focus sealed tube'
_diffrn_radiation_type MoK\a
_diffrn_radiation_wavelength 0.71073
_diffrn_reflns_av_R_equivalents 0.0478
_diffrn_reflns_av_sigmaI/netI 0.0276
_diffrn_reflns_limit_h_max 16
_diffrn_reflns_limit_h_min -16
_diffrn_reflns_limit_k_max 10
_diffrn_reflns_limit_k_min -10
_diffrn_reflns_limit_l_max 16
_diffrn_reflns_limit_l_min -16
_diffrn_reflns_number 22665
_diffrn_reflns_theta_full 25.00
_diffrn_reflns_theta_max 25.00
_diffrn_reflns_theta_min 2.02
_exptl_absorpt_coefficient_mu 0.074
_exptl_absorpt_correction_T_max 0.9927
_exptl_absorpt_correction_T_min 0.9712
_exptl_absorpt_correction_type multi-scan
_exptl_absorpt_process_details SADABS,(BRUKER,2006)
_exptl_crystal_colour YELLOW
_exptl_crystal_density_diffrn 1.292
_exptl_crystal_density_method 'not measured'
_exptl_crystal_description PLATE
_exptl_crystal_F_000 728
_exptl_crystal_recrystallization_method 'Re-crystallisation from solvent: Pet Ether Ethyl Acetate MIxture'
_exptl_crystal_size_max 0.40
_exptl_crystal_size_mid 0.22
_exptl_crystal_size_min 0.10
_refine_diff_density_max 0.588
_refine_diff_density_min -0.596
_refine_diff_density_rms 0.146
_refine_ls_extinction_coef 0.011(3)
_refine_ls_extinction_expression Fc^*^=kFc[1+0.001xFc^2^\l^3^/sin(2\q)]^-1/4^
_refine_ls_extinction_method SHELXL
_refine_ls_goodness_of_fit_ref 1.212
_refine_ls_hydrogen_treatment constr
_refine_ls_matrix_type full
_refine_ls_number_parameters 247
_refine_ls_number_reflns 3108
_refine_ls_number_restraints 0
_refine_ls_restrained_S_all 1.212
_refine_ls_R_factor_all 0.1655
_refine_ls_R_factor_gt 0.1623
_refine_ls_shift/su_max 0.000
_refine_ls_shift/su_mean 0.000
_refine_ls_structure_factor_coef Fsqd
_refine_ls_weighting_details 'calc w=1/[\s^2^(Fo^2^)+(0.0891P)^2^+32.5990P] where P=(Fo^2^+2Fc^2^)/3'
_refine_ls_weighting_scheme calc
_refine_ls_wR_factor_gt 0.4284
_refine_ls_wR_factor_ref 0.4295
_reflns_number_gt 2911
_reflns_number_total 3108
_reflns_threshold_expression >2sigma(I)
_cod_data_source_file c5cc06351e2.cif
_cod_data_source_block bn_501_0m
_cod_depositor_comments
;
The following automatic conversions were performed:

'_refine_ls_hydrogen_treatment' value 'CONSTR' changed to 'constr'
according to the built-in table from CIF Core dictionary named
'cif_core.dic' version 2.4.1 from 2010-06-29.

Automatic conversion script
Id: cif_fix_values 4093 2015-10-18 17:28:56Z antanas 
;
_cod_original_sg_symbol_H-M 'P2(1)/n  '
_cod_database_code 7118018

loop_
_symmetry_equiv_pos_as_xyz
'x, y, z'
'-x+1/2, y+1/2, -z+1/2'
'-x, -y, -z'
'x-1/2, -y-1/2, z-1/2'

loop_
_atom_site_label
_atom_site_type_symbol
_atom_site_fract_x
_atom_site_fract_y
_atom_site_fract_z
_atom_site_U_iso_or_equiv
_atom_site_adp_type
_atom_site_occupancy
_atom_site_symmetry_multiplicity
_atom_site_calc_flag
_atom_site_refinement_flags
_atom_site_disorder_assembly
_atom_site_disorder_group
N1 N 0.5035(5) 0.9046(8) 0.1676(5) 0.0202(16) Uani 1 1 d . . .
B1 B 0.5681(7) 0.8026(11) 0.2401(7) 0.025(2) Uani 1 1 d . . .
C1 C 0.4219(6) 0.8352(9) 0.1396(6) 0.0208(18) Uani 1 1 d . . .
C2 C 0.3494(6) 0.9110(9) 0.0872(6) 0.0240(19) Uani 1 1 d . . .
H2 H 0.2905 0.8632 0.0705 0.029 Uiso 1 1 calc R . .
C3 C 0.3651(6) 1.0537(10) 0.0609(6) 0.0237(19) Uani 1 1 d . . .
H3 H 0.3168 1.1050 0.0247 0.028 Uiso 1 1 calc R . .
C4 C 0.4509(6) 1.1264(9) 0.0861(6) 0.0223(19) Uani 1 1 d . . .
C5 C 0.5209(6) 1.0497(10) 0.1414(6) 0.0239(19) Uani 1 1 d . . .
C6 C 0.6083(7) 1.1221(10) 0.1691(7) 0.030(2) Uani 1 1 d . . .
H6 H 0.6566 1.0706 0.2052 0.036 Uiso 1 1 calc R . .
C7 C 0.6218(7) 1.2654(10) 0.1436(7) 0.031(2) Uani 1 1 d . . .
H7 H 0.6795 1.3140 0.1637 0.037 Uiso 1 1 calc R . .
C8 C 0.5528(7) 1.3444(10) 0.0881(6) 0.028(2) Uani 1 1 d . . .
H8 H 0.5646 1.4440 0.0701 0.034 Uiso 1 1 calc R . .
C9 C 0.4695(7) 1.2764(10) 0.0607(6) 0.027(2) Uani 1 1 d . . .
H9 H 0.4227 1.3297 0.0239 0.033 Uiso 1 1 calc R . .
C10 C 0.4199(6) 0.6855(9) 0.1790(6) 0.0223(19) Uani 1 1 d . . .
C11 C 0.4957(6) 0.6634(9) 0.2417(6) 0.0213(18) Uani 1 1 d . . .
C12 C 0.5827(7) 0.8885(10) 0.3397(7) 0.029(2) Uani 1 1 d . . .
H12A H 0.5198 0.9139 0.3641 0.043 Uiso 1 1 calc R . .
H12B H 0.6197 0.9794 0.3302 0.043 Uiso 1 1 calc R . .
H12C H 0.6175 0.8245 0.3853 0.043 Uiso 1 1 calc R . .
C13 C 0.6690(6) 0.7549(11) 0.1896(6) 0.028(2) Uani 1 1 d . . .
H13A H 0.7012 0.6768 0.2271 0.042 Uiso 1 1 calc R . .
H13B H 0.7113 0.8414 0.1865 0.042 Uiso 1 1 calc R . .
H13C H 0.6543 0.7182 0.1254 0.042 Uiso 1 1 calc R . .
C14 C 0.5025(6) 0.5329(10) 0.2978(6) 0.0251(19) Uani 1 1 d . . .
C15 C 0.5810(7) 0.5077(11) 0.3625(7) 0.033(2) Uani 1 1 d . . .
H15 H 0.6324 0.5769 0.3652 0.039 Uiso 1 1 calc R . .
C16 C 0.5852(8) 0.3871(11) 0.4213(7) 0.034(2) Uani 1 1 d . . .
H16 H 0.6386 0.3733 0.4641 0.040 Uiso 1 1 calc R . .
C17 C 0.5095(8) 0.2837(13) 0.4177(7) 0.041(3) Uani 1 1 d . . .
H17 H 0.5116 0.2000 0.4585 0.049 Uiso 1 1 calc R . .
C18 C 0.4323(7) 0.3038(11) 0.3549(7) 0.033(2) Uani 1 1 d . . .
H18 H 0.3812 0.2340 0.3537 0.040 Uiso 1 1 calc R . .
C19 C 0.4276(7) 0.4252(10) 0.2929(6) 0.026(2) Uani 1 1 d . . .
C20 C 0.3495(6) 0.4451(9) 0.2216(6) 0.0227(19) Uani 1 1 d . . .
C21 C 0.3465(6) 0.5693(9) 0.1604(6) 0.0209(18) Uani 1 1 d . . .
C22 C 0.2794(6) 0.5701(9) 0.0849(6) 0.0219(18) Uani 1 1 d . . .
H22 H 0.2800 0.6500 0.0411 0.026 Uiso 1 1 calc R . .
C23 C 0.2129(7) 0.4603(11) 0.0714(7) 0.030(2) Uani 1 1 d . . .
H23 H 0.1684 0.4643 0.0188 0.036 Uiso 1 1 calc R . .
C24 C 0.2104(6) 0.3417(10) 0.1353(6) 0.027(2) Uani 1 1 d . . .
H24 H 0.1622 0.2676 0.1290 0.032 Uiso 1 1 calc R . .
C25 C 0.2791(7) 0.3352(10) 0.2071(7) 0.030(2) Uani 1 1 d . . .
H25 H 0.2791 0.2527 0.2489 0.036 Uiso 1 1 calc R . .

loop_
_atom_site_aniso_label
_atom_site_aniso_U_11
_atom_site_aniso_U_22
_atom_site_aniso_U_33
_atom_site_aniso_U_23
_atom_site_aniso_U_13
_atom_site_aniso_U_12
N1 0.021(4) 0.017(4) 0.022(4) 0.000(3) 0.000(3) 0.002(3)
B1 0.030(5) 0.018(5) 0.026(5) 0.012(4) -0.002(4) -0.004(4)
C1 0.021(4) 0.018(4) 0.023(4) 0.001(3) 0.004(3) -0.001(3)
C2 0.026(4) 0.016(4) 0.030(5) -0.001(4) -0.004(4) -0.002(3)
C3 0.029(5) 0.022(4) 0.020(4) 0.002(3) 0.001(3) 0.007(4)
C4 0.028(5) 0.016(4) 0.023(4) -0.001(3) 0.004(3) 0.003(3)
C5 0.030(5) 0.020(4) 0.022(4) -0.002(3) 0.004(3) -0.005(4)
C6 0.034(5) 0.022(5) 0.033(5) 0.007(4) -0.012(4) -0.002(4)
C7 0.038(5) 0.022(5) 0.033(5) 0.001(4) -0.004(4) -0.010(4)
C8 0.035(5) 0.020(5) 0.029(5) 0.002(4) 0.003(4) -0.001(4)
C9 0.034(5) 0.021(5) 0.027(5) 0.001(4) 0.005(4) 0.000(4)
C10 0.026(4) 0.017(4) 0.025(4) -0.003(3) 0.010(3) 0.001(3)
C11 0.020(4) 0.021(4) 0.023(4) 0.000(3) 0.002(3) -0.002(3)
C12 0.030(5) 0.022(5) 0.034(5) 0.002(4) 0.000(4) -0.007(4)
C13 0.026(5) 0.030(5) 0.028(5) 0.006(4) -0.004(4) 0.002(4)
C14 0.033(5) 0.018(4) 0.025(4) -0.003(4) 0.003(4) 0.006(4)
C15 0.036(5) 0.031(5) 0.032(5) 0.000(4) -0.003(4) 0.002(4)
C16 0.044(6) 0.026(5) 0.031(5) 0.007(4) -0.003(4) 0.005(4)
C17 0.044(6) 0.040(6) 0.038(6) 0.016(5) 0.006(5) 0.005(5)
C18 0.035(5) 0.033(5) 0.032(5) 0.011(4) 0.001(4) 0.003(4)
C19 0.033(5) 0.020(4) 0.026(5) 0.000(4) 0.008(4) 0.007(4)
C20 0.026(4) 0.017(4) 0.026(4) 0.001(3) 0.010(3) 0.004(3)
C21 0.027(4) 0.009(4) 0.026(4) -0.002(3) 0.004(3) 0.003(3)
C22 0.022(4) 0.017(4) 0.027(4) 0.002(3) 0.007(3) 0.001(3)
C23 0.027(5) 0.033(5) 0.030(5) -0.010(4) 0.003(4) 0.000(4)
C24 0.026(5) 0.022(5) 0.033(5) -0.009(4) 0.006(4) -0.007(4)
C25 0.038(5) 0.013(4) 0.038(5) 0.006(4) 0.019(4) -0.001(4)

loop_
_atom_type_symbol
_atom_type_description
_atom_type_scat_dispersion_real
_atom_type_scat_dispersion_imag
_atom_type_scat_source
C C 0.0033 0.0016 'International Tables Vol C Tables 4.2.6.8 and 6.1.1.4'
H H 0.0000 0.0000 'International Tables Vol C Tables 4.2.6.8 and 6.1.1.4'
N N 0.0061 0.0033 'International Tables Vol C Tables 4.2.6.8 and 6.1.1.4'
B B 0.0013 0.0007 'International Tables Vol C Tables 4.2.6.8 and 6.1.1.4'

loop_
_geom_angle_atom_site_label_1
_geom_angle_atom_site_label_2
_geom_angle_atom_site_label_3
_geom_angle
_geom_angle_site_symmetry_1
_geom_angle_site_symmetry_3
C1 N1 C5 121.1(7) . .
C1 N1 B1 111.4(7) . .
C5 N1 B1 127.3(7) . .
C11 B1 C12 114.9(7) . .
C11 B1 N1 96.8(7) . .
C12 B1 N1 109.0(7) . .
C11 B1 C13 110.2(8) . .
C12 B1 C13 114.7(8) . .
N1 B1 C13 109.6(7) . .
N1 C1 C2 120.7(8) . .
N1 C1 C10 110.3(7) . .
C2 C1 C10 128.7(8) . .
C3 C2 C1 119.0(8) . .
C3 C2 H2 120.5 . .
C1 C2 H2 120.5 . .
C2 C3 C4 121.3(8) . .
C2 C3 H3 119.4 . .
C4 C3 H3 119.4 . .
C3 C4 C5 118.6(8) . .
C3 C4 C9 122.9(8) . .
C5 C4 C9 118.5(8) . .
N1 C5 C4 119.2(8) . .
N1 C5 C6 121.1(8) . .
C4 C5 C6 119.7(8) . .
C7 C6 C5 119.3(9) . .
C7 C6 H6 120.4 . .
C5 C6 H6 120.4 . .
C6 C7 C8 122.0(9) . .
C6 C7 H7 119.0 . .
C8 C7 H7 119.0 . .
C9 C8 C7 119.2(9) . .
C9 C8 H8 120.4 . .
C7 C8 H8 120.4 . .
C8 C9 C4 121.3(9) . .
C8 C9 H9 119.4 . .
C4 C9 H9 119.4 . .
C11 C10 C1 110.8(8) . .
C11 C10 C21 121.6(8) . .
C1 C10 C21 127.6(8) . .
C10 C11 C14 121.0(8) . .
C10 C11 B1 110.3(7) . .
C14 C11 B1 128.7(8) . .
B1 C12 H12A 109.5 . .
B1 C12 H12B 109.5 . .
H12A C12 H12B 109.5 . .
B1 C12 H12C 109.5 . .
H12A C12 H12C 109.5 . .
H12B C12 H12C 109.5 . .
B1 C13 H13A 109.5 . .
B1 C13 H13B 109.5 . .
H13A C13 H13B 109.5 . .
B1 C13 H13C 109.5 . .
H13A C13 H13C 109.5 . .
H13B C13 H13C 109.5 . .
C15 C14 C11 121.7(8) . .
C15 C14 C19 117.9(8) . .
C11 C14 C19 120.3(8) . .
C16 C15 C14 122.2(9) . .
C16 C15 H15 118.9 . .
C14 C15 H15 118.9 . .
C15 C16 C17 119.4(9) . .
C15 C16 H16 120.3 . .
C17 C16 H16 120.3 . .
C18 C17 C16 120.1(9) . .
C18 C17 H17 120.0 . .
C16 C17 H17 120.0 . .
C17 C18 C19 121.3(10) . .
C17 C18 H18 119.3 . .
C19 C18 H18 119.3 . .
C18 C19 C14 119.1(9) . .
C18 C19 C20 122.7(9) . .
C14 C19 C20 118.2(8) . .
C25 C20 C21 117.7(8) . .
C25 C20 C19 120.7(8) . .
C21 C20 C19 121.4(8) . .
C22 C21 C20 118.4(8) . .
C22 C21 C10 124.9(8) . .
C20 C21 C10 116.6(8) . .
C23 C22 C21 122.4(8) . .
C23 C22 H22 118.8 . .
C21 C22 H22 118.8 . .
C22 C23 C24 119.8(9) . .
C22 C23 H23 120.1 . .
C24 C23 H23 120.1 . .
C25 C24 C23 118.5(8) . .
C25 C24 H24 120.8 . .
C23 C24 H24 120.8 . .
C24 C25 C20 122.9(8) . .
C24 C25 H25 118.6 . .
C20 C25 H25 118.6 . .

loop_
_geom_bond_atom_site_label_1
_geom_bond_atom_site_label_2
_geom_bond_distance
_geom_bond_site_symmetry_2
N1 C1 1.344(11) .
N1 C5 1.385(11) .
N1 B1 1.624(11) .
B1 C11 1.611(12) .
B1 C12 1.612(14) .
B1 C13 1.657(14) .
C1 C2 1.407(12) .
C1 C10 1.462(12) .
C2 C3 1.361(12) .
C2 H2 0.9500 .
C3 C4 1.398(13) .
C3 H3 0.9500 .
C4 C5 1.408(12) .
C4 C9 1.427(12) .
C5 C6 1.424(13) .
C6 C7 1.358(13) .
C6 H6 0.9500 .
C7 C8 1.410(13) .
C7 H7 0.9500 .
C8 C9 1.356(13) .
C8 H8 0.9500 .
C9 H9 0.9500 .
C10 C11 1.368(12) .
C10 C21 1.481(12) .
C11 C14 1.420(12) .
C12 H12A 0.9800 .
C12 H12B 0.9800 .
C12 H12C 0.9800 .
C13 H13A 0.9800 .
C13 H13B 0.9800 .
C13 H13C 0.9800 .
C14 C15 1.417(13) .
C14 C19 1.425(13) .
C15 C16 1.368(14) .
C15 H15 0.9500 .
C16 C17 1.407(15) .
C16 H16 0.9500 .
C17 C18 1.380(14) .
C17 H17 0.9500 .
C18 C19 1.403(13) .
C18 H18 0.9500 .
C19 C20 1.466(13) .
C20 C25 1.405(13) .
C20 C21 1.415(12) .
C21 C22 1.392(12) .
C22 C23 1.365(13) .
C22 H22 0.9500 .
C23 C24 1.401(14) .
C23 H23 0.9500 .
C24 C25 1.369(14) .
C24 H24 0.9500 .
C25 H25 0.9500 .

loop_
_geom_torsion_atom_site_label_1
_geom_torsion_atom_site_label_2
_geom_torsion_atom_site_label_3
_geom_torsion_atom_site_label_4
_geom_torsion
_geom_torsion_site_symmetry_1
_geom_torsion_site_symmetry_2
_geom_torsion_site_symmetry_3
_geom_torsion_site_symmetry_4
C1 N1 B1 C11 -0.6(9) . . . .
C5 N1 B1 C11 173.8(8) . . . .
C1 N1 B1 C12 -120.0(8) . . . .
C5 N1 B1 C12 54.5(11) . . . .
C1 N1 B1 C13 113.7(8) . . . .
C5 N1 B1 C13 -71.9(11) . . . .
C5 N1 C1 C2 -3.7(12) . . . .
B1 N1 C1 C2 171.2(8) . . . .
C5 N1 C1 C10 -178.3(7) . . . .
B1 N1 C1 C10 -3.4(9) . . . .
N1 C1 C2 C3 3.4(13) . . . .
C10 C1 C2 C3 177.0(8) . . . .
C1 C2 C3 C4 -1.0(13) . . . .
C2 C3 C4 C5 -1.2(13) . . . .
C2 C3 C4 C9 -179.3(8) . . . .
C1 N1 C5 C4 1.4(12) . . . .
B1 N1 C5 C4 -172.6(8) . . . .
C1 N1 C5 C6 -178.5(8) . . . .
B1 N1 C5 C6 7.5(13) . . . .
C3 C4 C5 N1 1.0(12) . . . .
C9 C4 C5 N1 179.2(8) . . . .
C3 C4 C5 C6 -179.1(8) . . . .
C9 C4 C5 C6 -0.8(13) . . . .
N1 C5 C6 C7 -178.7(9) . . . .
C4 C5 C6 C7 1.4(14) . . . .
C5 C6 C7 C8 -1.6(15) . . . .
C6 C7 C8 C9 1.3(15) . . . .
C7 C8 C9 C4 -0.7(14) . . . .
C3 C4 C9 C8 178.6(9) . . . .
C5 C4 C9 C8 0.5(13) . . . .
N1 C1 C10 C11 6.9(10) . . . .
C2 C1 C10 C11 -167.2(9) . . . .
N1 C1 C10 C21 -175.5(8) . . . .
C2 C1 C10 C21 10.4(14) . . . .
C1 C10 C11 C14 172.2(7) . . . .
C21 C10 C11 C14 -5.6(12) . . . .
C1 C10 C11 B1 -7.3(10) . . . .
C21 C10 C11 B1 175.0(7) . . . .
C12 B1 C11 C10 119.5(8) . . . .
N1 B1 C11 C10 4.8(9) . . . .
C13 B1 C11 C10 -109.0(8) . . . .
C12 B1 C11 C14 -60.0(12) . . . .
N1 B1 C11 C14 -174.6(8) . . . .
C13 B1 C11 C14 71.5(11) . . . .
C10 C11 C14 C15 179.4(8) . . . .
B1 C11 C14 C15 -1.2(14) . . . .
C10 C11 C14 C19 -3.0(12) . . . .
B1 C11 C14 C19 176.3(8) . . . .
C11 C14 C15 C16 175.6(9) . . . .
C19 C14 C15 C16 -1.9(14) . . . .
C14 C15 C16 C17 0.2(15) . . . .
C15 C16 C17 C18 0.4(16) . . . .
C16 C17 C18 C19 0.8(16) . . . .
C17 C18 C19 C14 -2.6(14) . . . .
C17 C18 C19 C20 176.3(9) . . . .
C15 C14 C19 C18 3.1(12) . . . .
C11 C14 C19 C18 -174.5(8) . . . .
C15 C14 C19 C20 -175.9(8) . . . .
C11 C14 C19 C20 6.5(12) . . . .
C18 C19 C20 C25 -5.4(13) . . . .
C14 C19 C20 C25 173.5(8) . . . .
C18 C19 C20 C21 179.6(8) . . . .
C14 C19 C20 C21 -1.5(12) . . . .
C25 C20 C21 C22 -5.2(11) . . . .
C19 C20 C21 C22 170.0(8) . . . .
C25 C20 C21 C10 178.3(7) . . . .
C19 C20 C21 C10 -6.5(11) . . . .
C11 C10 C21 C22 -166.0(8) . . . .
C1 C10 C21 C22 16.6(13) . . . .
C11 C10 C21 C20 10.2(11) . . . .
C1 C10 C21 C20 -167.2(8) . . . .
C20 C21 C22 C23 4.2(12) . . . .
C10 C21 C22 C23 -179.6(8) . . . .
C21 C22 C23 C24 0.3(13) . . . .
C22 C23 C24 C25 -3.7(13) . . . .
C23 C24 C25 C20 2.6(13) . . . .
C21 C20 C25 C24 1.9(13) . . . .
C19 C20 C25 C24 -173.3(8) . . . .
